data_4066209
loop_
_publ_author_name
'Cooper, Benjamin G.'
'Fafard, Claudia M.'
'Foxman, Bruce M.'
'Thomas, Christine M.'

_publ_section_title
;
 Electronic Factors Affecting Metal&#x2212;Metal Interactions in
 Early/Late Heterobimetallics: Substituent Effects in Zirconium/Platinum
 Bis(phosphinoamide) Complexes&#x2020;
;
_journal_issue 21
_journal_name_full Organometallics
_journal_page_first 5179
_journal_paper_doi 10.1021/om100356a
_journal_volume 29
_journal_year 2010
_chemical_formula_moiety 'C36 H52 N4 P2 Pt1 Zr1'
_chemical_formula_sum 'C36 H52 N4 P2 Pt Zr'
_chemical_formula_weight 889.09
_space_group_IT_number 2
_symmetry_cell_setting triclinic
_symmetry_space_group_name_Hall '-P 1'
_symmetry_space_group_name_H-M 'P -1'
_atom_sites_solution_hydrogens geom
_atom_sites_solution_primary direct
_audit_creation_date 10-01-11
_audit_creation_method CRYSTALS_ver_14.01
_cell_angle_alpha 100.145(2)
_cell_angle_beta 92.754(2)
_cell_angle_gamma 96.693(2)
_cell_formula_units_Z 2
_cell_length_a 11.5577(6)
_cell_length_b 12.2179(6)
_cell_length_c 13.2809(7)
_cell_measurement_reflns_used 9083
_cell_measurement_temperature 120
_cell_measurement_theta_max 30
_cell_measurement_theta_min 3
_cell_volume 1828.99(16)
_computing_cell_refinement 'Apex2 (Bruker AXS, 2006)'
_computing_data_collection 'Apex2 (Bruker AXS, 2006)'
_computing_data_reduction 'Apex2 (Bruker AXS, 2006)'
_computing_molecular_graphics 'CAMERON (Watkin et al., 1996)'
_computing_publication_material 'CRYSTALS (Betteridge et al., 2003)'
_computing_structure_refinement 'CRYSTALS (Betteridge et al., 2003)'
_computing_structure_solution 'SIR92 (Altomare et al., 1994)'
_diffrn_ambient_temperature 120
_diffrn_measured_fraction_theta_full 0.997
_diffrn_measured_fraction_theta_max 0.993
_diffrn_measurement_device Area
_diffrn_measurement_device_type 'Bruker Kappa Apex2'
_diffrn_measurement_method '\f & \w scans'
_diffrn_radiation_monochromator graphite
_diffrn_radiation_type 'Mo K\a'
_diffrn_radiation_wavelength 0.71073
_diffrn_reflns_av_R_equivalents 0.041
_diffrn_reflns_limit_h_max 16
_diffrn_reflns_limit_h_min -16
_diffrn_reflns_limit_k_max 17
_diffrn_reflns_limit_k_min -17
_diffrn_reflns_limit_l_max 18
_diffrn_reflns_limit_l_min -18
_diffrn_reflns_number 56644
_diffrn_reflns_theta_full 29.444
_diffrn_reflns_theta_max 30.045
_diffrn_reflns_theta_min 2.303
_diffrn_standards_number 0
_exptl_absorpt_coefficient_mu 4.223
_exptl_absorpt_correction_T_max 0.13
_exptl_absorpt_correction_T_min 0.12
_exptl_absorpt_correction_type multi-scan
_exptl_absorpt_process_details 'Apex2 (Bruker AXS, 2006)'
_exptl_crystal_colour colorless
_exptl_crystal_density_diffrn 1.614
_exptl_crystal_density_method 'not measured'
_exptl_crystal_description fragment
_exptl_crystal_F_000 888
_exptl_crystal_size_max 0.656
_exptl_crystal_size_mid 0.495
_exptl_crystal_size_min 0.476
_refine_diff_density_max 5.57
_refine_diff_density_min -2.62
_refine_ls_extinction_method None
_refine_ls_goodness_of_fit_ref 1.0085
_refine_ls_hydrogen_treatment none
_refine_ls_matrix_type full
_refine_ls_number_parameters 397
_refine_ls_number_reflns 10653
_refine_ls_number_restraints 0
_refine_ls_R_factor_all 0.0371
_refine_ls_R_factor_gt 0.0349
_refine_ls_shift/su_max 0.0019732
_refine_ls_shift/su_mean 1.2544522
_refine_ls_structure_factor_coef Fsqd
_refine_ls_weighting_details
;
 Method= Modified Sheldrick 
 w=1/[\s^2^(F^2^) + ( 0.08P)^2^ + 1.52P] 
 ,where P=(max(Fo^2^,0) + 2Fc^2^)/3 
;
_refine_ls_weighting_scheme calc
_refine_ls_wR_factor_all 0.1021
_refine_ls_wR_factor_gt 0.0984
_refine_ls_wR_factor_ref 0.1021
_reflns_limit_h_max 16
_reflns_limit_h_min -16
_reflns_limit_k_max 16
_reflns_limit_k_min -17
_reflns_limit_l_max 18
_reflns_limit_l_min 0
_reflns_number_gt 9896
_reflns_number_total 10653
_reflns_threshold_expression I>2.0\s(I)
_oxford_diffrn_Wilson_B_factor 1.16
_oxford_diffrn_Wilson_scale 74.55
_oxford_refine_ls_r_factor_ref 0.0371
_oxford_refine_ls_scale 0.11113(3)
_oxford_reflns_number_all 10653
_oxford_reflns_threshold_expression_ref I>-10.0\s(I)
_oxford_structure_analysis_title 'cmfII04_0m in P-1'
_cod_data_source_file om100356a_si_002.cif
_cod_data_source_block 2
_cod_depositor_comments
;
The following automatic conversions were performed:

'_symmetry_cell_setting' value 'Triclinic' changed to 'triclinic'
according to /home/saulius/struct/CIF-dictionaries/cif_core.dic
dictionary named 'cif_core.dic' version 2.4.1 from
2010-06-29.

'_exptl_absorpt_correction_type' value 'Multi-scan'
changed to 'multi-scan' according to
/home/saulius/struct/CIF-dictionaries/cif_core.dic dictionary named
'cif_core.dic' version 2.4.1 from 2010-06-29.

Automatic conversion script
Id: cif_fix_values 1715 2011-07-08 13:25:40Z adriana 

The following automatic conversions were performed:

data name '_diffrn_measurement_device-type' was replaced with
'_diffrn_measurement_device_type' as specified in the replacement
file 'data/replacement-values/replacement_tags.lst'.

Automatic conversion script
Id: cif_correct_tags 9268 2022-04-12 08:56:07Z antanas 
;
_cod_original_sg_symbol_H-M 'P -1 '
_cod_original_formula_sum 'C36 H52 N4 P2 Pt1 Zr1'
_cod_database_code 4066209

loop_
_symmetry_equiv_pos_as_xyz
x,y,z
-x,-y,-z

loop_
_atom_site_label
_atom_site_type_symbol
_atom_site_fract_x
_atom_site_fract_y
_atom_site_fract_z
_atom_site_U_iso_or_equiv
_atom_site_occupancy
_atom_site_adp_type
_atom_site_refinement_flags_posn
Pt1 Pt 0.406890(9) 0.282297(8) 0.394670(8) 0.0136 1.0000 Uani .
Zr1 Zr 0.18665(3) 0.30054(2) 0.24152(2) 0.0142 1.0000 Uani .
P1 P 0.41649(7) 0.21308(7) 0.22389(6) 0.0147 1.0000 Uani .
P2 P 0.22533(7) 0.21121(6) 0.43477(6) 0.0140 1.0000 Uani .
N1 N 0.2950(2) 0.2021(2) 0.1484(2) 0.0164 1.0000 Uani .
N2 N 0.1101(2) 0.2229(2) 0.3582(2) 0.0157 1.0000 Uani .
N3 N 0.2274(3) 0.4696(2) 0.2713(2) 0.0202 1.0000 Uani .
N4 N 0.0474(3) 0.2997(3) 0.1385(2) 0.0210 1.0000 Uani .
C1 C 0.5258(3) 0.2918(3) 0.1598(2) 0.0197 1.0000 Uani .
C2 C 0.5336(3) 0.4088(3) 0.1848(3) 0.0234 1.0000 Uani .
C3 C 0.6052(4) 0.4765(4) 0.1345(3) 0.0312 1.0000 Uani .
C4 C 0.6726(4) 0.4281(4) 0.0587(3) 0.0336 1.0000 Uani .
C5 C 0.6671(4) 0.3133(4) 0.0338(3) 0.0324 1.0000 Uani .
C6 C 0.5933(3) 0.2443(3) 0.0838(3) 0.0250 1.0000 Uani .
C7 C 0.4615(3) 0.0738(3) 0.2159(2) 0.0194 1.0000 Uani .
C8 C 0.5787(3) 0.0569(3) 0.2320(3) 0.0235 1.0000 Uani .
C9 C 0.6068(4) -0.0500(3) 0.2373(3) 0.0281 1.0000 Uani .
C10 C 0.5204(4) -0.1399(3) 0.2268(3) 0.0311 1.0000 Uani .
C11 C 0.4051(4) -0.1244(3) 0.2116(3) 0.0283 1.0000 Uani .
C12 C 0.3753(3) -0.0179(3) 0.2060(3) 0.0231 1.0000 Uani .
C13 C 0.3013(3) 0.1638(3) 0.0359(2) 0.0190 1.0000 Uani .
C14 C 0.2143(4) 0.0599(4) -0.0054(3) 0.0309 1.0000 Uani .
C15 C 0.2849(4) 0.2594(3) -0.0209(3) 0.0277 1.0000 Uani .
C16 C 0.1835(3) 0.2616(3) 0.5646(2) 0.0177 1.0000 Uani .
C17 C 0.1502(3) 0.1894(3) 0.6316(3) 0.0204 1.0000 Uani .
C18 C 0.1179(3) 0.2318(3) 0.7291(3) 0.0252 1.0000 Uani .
C19 C 0.1175(3) 0.3464(3) 0.7601(3) 0.0277 1.0000 Uani .
C20 C 0.1495(4) 0.4184(3) 0.6940(3) 0.0284 1.0000 Uani .
C21 C 0.1826(3) 0.3771(3) 0.5972(3) 0.0242 1.0000 Uani .
C22 C 0.2355(3) 0.0633(2) 0.4362(2) 0.0156 1.0000 Uani .
C23 C 0.3297(3) 0.0362(3) 0.4930(3) 0.0203 1.0000 Uani .
C24 C 0.3454(3) -0.0750(3) 0.4911(3) 0.0227 1.0000 Uani .
C25 C 0.2682(3) -0.1603(3) 0.4322(3) 0.0240 1.0000 Uani .
C26 C 0.1740(3) -0.1338(3) 0.3768(3) 0.0275 1.0000 Uani .
C27 C 0.1578(3) -0.0221(3) 0.3787(3) 0.0230 1.0000 Uani .
C28 C -0.0109(3) 0.2031(3) 0.3910(3) 0.0200 1.0000 Uani .
C29 C -0.0629(3) 0.3121(3) 0.4155(4) 0.0325 1.0000 Uani .
C30 C -0.0928(3) 0.1216(3) 0.3115(3) 0.0286 1.0000 Uani .
C31 C 0.1813(4) 0.5295(3) 0.3621(3) 0.0260 1.0000 Uani .
C32 C 0.2911(4) 0.5471(3) 0.2168(3) 0.0298 1.0000 Uani .
C33 C 0.0092(4) 0.3967(4) 0.1022(3) 0.0312 1.0000 Uani .
C34 C -0.0240(4) 0.1991(4) 0.0831(3) 0.0308 1.0000 Uani .
C35 C 0.4512(3) 0.3398(3) 0.5525(3) 0.0275 1.0000 Uani .
C36 C 0.5881(3) 0.3327(3) 0.3938(3) 0.0216 1.0000 Uani .
H21 H 0.4899 0.4414 0.2361 0.0280 1.0000 Uiso R
H31 H 0.6090 0.5548 0.1502 0.0368 1.0000 Uiso R
H41 H 0.7211 0.4725 0.0250 0.0401 1.0000 Uiso R
H51 H 0.7125 0.2809 -0.0178 0.0393 1.0000 Uiso R
H61 H 0.5882 0.1667 0.0654 0.0298 1.0000 Uiso R
H81 H 0.6378 0.1170 0.2385 0.0279 1.0000 Uiso R
H91 H 0.6844 -0.0609 0.2481 0.0341 1.0000 Uiso R
H101 H 0.5403 -0.2109 0.2305 0.0372 1.0000 Uiso R
H111 H 0.3473 -0.1853 0.2048 0.0345 1.0000 Uiso R
H121 H 0.2973 -0.0085 0.1969 0.0278 1.0000 Uiso R
H131 H 0.3799 0.1433 0.0245 0.0229 1.0000 Uiso R
H141 H 0.2225 0.0361 -0.0780 0.0461 1.0000 Uiso R
H142 H 0.1356 0.0740 0.0042 0.0462 1.0000 Uiso R
H143 H 0.2288 0.0005 0.0302 0.0457 1.0000 Uiso R
H151 H 0.2109 0.2843 -0.0052 0.0415 1.0000 Uiso R
H152 H 0.2859 0.2326 -0.0925 0.0418 1.0000 Uiso R
H153 H 0.3463 0.3200 0.0016 0.0415 1.0000 Uiso R
H171 H 0.1503 0.1131 0.6110 0.0239 1.0000 Uiso R
H181 H 0.0966 0.1834 0.7724 0.0301 1.0000 Uiso R
H191 H 0.0962 0.3749 0.8259 0.0333 1.0000 Uiso R
H201 H 0.1501 0.4950 0.7153 0.0343 1.0000 Uiso R
H211 H 0.2043 0.4260 0.5544 0.0293 1.0000 Uiso R
H231 H 0.3827 0.0950 0.5323 0.0236 1.0000 Uiso R
H241 H 0.4081 -0.0941 0.5296 0.0274 1.0000 Uiso R
H251 H 0.2803 -0.2328 0.4276 0.0293 1.0000 Uiso R
H261 H 0.1211 -0.1923 0.3372 0.0327 1.0000 Uiso R
H271 H 0.0947 -0.0036 0.3405 0.0279 1.0000 Uiso R
H281 H -0.0074 0.1711 0.4525 0.0242 1.0000 Uiso R
H291 H -0.0579 0.3501 0.3581 0.0487 1.0000 Uiso R
H292 H -0.1444 0.2942 0.4296 0.0486 1.0000 Uiso R
H293 H -0.0213 0.3574 0.4766 0.0492 1.0000 Uiso R
H301 H -0.1619 0.1005 0.3435 0.0429 1.0000 Uiso R
H302 H -0.0567 0.0567 0.2868 0.0432 1.0000 Uiso R
H303 H -0.1130 0.1564 0.2560 0.0431 1.0000 Uiso R
H311 H 0.2436 0.5717 0.4072 0.0390 1.0000 Uiso R
H312 H 0.1303 0.5806 0.3434 0.0388 1.0000 Uiso R
H313 H 0.1377 0.4782 0.3976 0.0390 1.0000 Uiso R
H321 H 0.3152 0.5064 0.1554 0.0449 1.0000 Uiso R
H322 H 0.2403 0.5980 0.2020 0.0446 1.0000 Uiso R
H323 H 0.3569 0.5875 0.2583 0.0451 1.0000 Uiso R
H331 H 0.0560 0.4645 0.1368 0.0470 1.0000 Uiso R
H332 H 0.0182 0.3906 0.0302 0.0470 1.0000 Uiso R
H333 H -0.0720 0.4018 0.1149 0.0471 1.0000 Uiso R
H341 H 0.0001 0.1335 0.1044 0.0459 1.0000 Uiso R
H342 H -0.0141 0.1965 0.0093 0.0466 1.0000 Uiso R
H343 H -0.1053 0.2033 0.0963 0.0458 1.0000 Uiso R
H351 H 0.4974 0.2869 0.5775 0.0416 1.0000 Uiso R
H352 H 0.3830 0.3431 0.5902 0.0413 1.0000 Uiso R
H353 H 0.4954 0.4127 0.5622 0.0408 1.0000 Uiso R
H361 H 0.6180 0.2947 0.3330 0.0322 1.0000 Uiso R
H362 H 0.6246 0.3094 0.4519 0.0324 1.0000 Uiso R
H363 H 0.6046 0.4124 0.3993 0.0323 1.0000 Uiso R

loop_
_atom_site_aniso_label
_atom_site_aniso_U_11
_atom_site_aniso_U_22
_atom_site_aniso_U_33
_atom_site_aniso_U_23
_atom_site_aniso_U_13
_atom_site_aniso_U_12
Pt1 0.01505(7) 0.01100(7) 0.01489(7) 0.00415(4) -0.00013(4) 0.00042(4)
Zr1 0.01671(13) 0.01191(13) 0.01494(13) 0.00468(10) 0.00129(10) 0.00217(10)
P1 0.0151(3) 0.0133(3) 0.0161(3) 0.0044(3) 0.0012(3) 0.0011(3)
P2 0.0162(3) 0.0117(3) 0.0151(3) 0.0050(3) 0.0012(3) 0.0016(3)
N1 0.0169(11) 0.0162(11) 0.0162(11) 0.0037(9) 0.0001(9) 0.0012(9)
N2 0.0156(11) 0.0148(11) 0.0182(11) 0.0072(9) 0.0013(9) 0.0022(9)
N3 0.0258(13) 0.0140(12) 0.0216(13) 0.0058(10) -0.0015(10) 0.0033(10)
N4 0.0206(13) 0.0219(13) 0.0212(13) 0.0046(10) -0.0012(10) 0.0059(10)
C1 0.0175(13) 0.0247(16) 0.0177(13) 0.0078(12) 0.0004(11) 0.0000(11)
C2 0.0238(15) 0.0212(15) 0.0264(16) 0.0098(13) 0.0010(12) -0.0001(12)
C3 0.0322(19) 0.0273(18) 0.036(2) 0.0170(15) -0.0014(15) -0.0046(15)
C4 0.0269(17) 0.046(2) 0.0304(18) 0.0208(17) 0.0020(14) -0.0078(16)
C5 0.0251(17) 0.049(2) 0.0238(17) 0.0109(16) 0.0059(14) -0.0011(16)
C6 0.0229(15) 0.0318(18) 0.0202(14) 0.0059(14) 0.0033(12) 0.0008(13)
C7 0.0242(15) 0.0172(14) 0.0181(13) 0.0041(11) 0.0022(11) 0.0061(11)
C8 0.0247(16) 0.0221(16) 0.0252(16) 0.0060(12) 0.0011(12) 0.0073(12)
C9 0.0344(19) 0.0275(18) 0.0258(17) 0.0049(14) 0.0028(14) 0.0174(15)
C10 0.048(2) 0.0209(16) 0.0283(17) 0.0076(14) 0.0089(16) 0.0149(16)
C11 0.039(2) 0.0173(15) 0.0293(18) 0.0063(13) 0.0071(15) 0.0028(14)
C12 0.0274(16) 0.0183(15) 0.0245(15) 0.0066(12) 0.0047(13) 0.0013(12)
C13 0.0216(14) 0.0194(14) 0.0156(13) 0.0022(11) 0.0018(11) 0.0024(11)
C14 0.037(2) 0.0293(18) 0.0211(16) -0.0016(14) -0.0002(14) -0.0059(15)
C15 0.038(2) 0.0290(18) 0.0184(15) 0.0087(13) 0.0019(14) 0.0069(15)
C16 0.0181(13) 0.0182(14) 0.0173(13) 0.0039(11) 0.0018(10) 0.0028(11)
C17 0.0226(15) 0.0194(14) 0.0195(14) 0.0056(11) 0.0017(11) 0.0007(11)
C18 0.0270(17) 0.0323(19) 0.0174(14) 0.0073(13) 0.0037(12) 0.0026(14)
C19 0.0312(18) 0.0349(19) 0.0175(14) 0.0013(13) 0.0030(13) 0.0115(15)
C20 0.042(2) 0.0229(16) 0.0203(15) -0.0003(13) 0.0000(14) 0.0135(15)
C21 0.0350(18) 0.0187(15) 0.0205(15) 0.0056(12) 0.0016(13) 0.0071(13)
C22 0.0177(13) 0.0124(12) 0.0184(13) 0.0064(10) 0.0035(10) 0.0026(10)
C23 0.0212(14) 0.0172(14) 0.0229(14) 0.0048(11) 0.0001(12) 0.0031(11)
C24 0.0233(15) 0.0218(15) 0.0252(15) 0.0088(12) -0.0009(12) 0.0067(12)
C25 0.0271(16) 0.0146(14) 0.0326(17) 0.0088(12) 0.0043(13) 0.0047(12)
C26 0.0246(16) 0.0177(15) 0.040(2) 0.0061(14) -0.0019(14) 0.0002(12)
C27 0.0208(14) 0.0179(15) 0.0298(17) 0.0054(12) -0.0034(12) 0.0009(12)
C28 0.0172(13) 0.0217(15) 0.0232(15) 0.0106(12) 0.0036(11) 0.0003(11)
C29 0.0230(16) 0.0275(18) 0.048(2) 0.0054(17) 0.0125(16) 0.0054(14)
C30 0.0179(15) 0.0279(18) 0.039(2) 0.0070(15) -0.0025(14) -0.0007(13)
C31 0.0356(18) 0.0163(14) 0.0264(16) 0.0041(12) 0.0035(14) 0.0038(13)
C32 0.037(2) 0.0225(17) 0.0334(19) 0.0134(14) 0.0067(16) 0.0060(14)
C33 0.0320(19) 0.0303(19) 0.0327(19) 0.0067(15) -0.0061(15) 0.0118(15)
C34 0.0277(17) 0.0312(19) 0.0317(19) 0.0063(15) -0.0057(14) -0.0018(14)
C35 0.0268(17) 0.0330(19) 0.0186(15) -0.0006(13) -0.0041(13) -0.0024(14)
C36 0.0165(14) 0.0220(15) 0.0257(16) 0.0074(12) -0.0019(12) -0.0031(11)

loop_
_atom_type_symbol
_atom_type_scat_dispersion_real
_atom_type_scat_dispersion_imag
_atom_type_scat_Cromer_Mann_a1
_atom_type_scat_Cromer_Mann_b1
_atom_type_scat_Cromer_Mann_a2
_atom_type_scat_Cromer_Mann_b2
_atom_type_scat_Cromer_Mann_a3
_atom_type_scat_Cromer_Mann_b3
_atom_type_scat_Cromer_Mann_a4
_atom_type_scat_Cromer_Mann_b4
_atom_type_scat_Cromer_Mann_c
_atom_type_scat_source
C 0.0033 0.0016 2.3100 20.8439 1.0200 10.2075 1.5886 0.5687 0.8650 51.6512 0.2156 'International Tables Vol C 4.2.6.8 and 6.1.1.4'
H 0.0000 0.0000 0.4930 10.5109 0.3229 26.1257 0.1402 3.1424 0.0408 57.7998 0.0030 'International Tables Vol C 4.2.6.8 and 6.1.1.4'
N 0.0061 0.0033 12.2126 0.0057 3.1322 9.8933 2.0125 28.9975 1.1663 0.5826 -11.5290 'International Tables Vol C 4.2.6.8 and 6.1.1.4'
P 0.1023 0.0942 6.4345 1.9067 4.1791 27.1570 1.7800 0.5260 1.4908 68.1645 1.1149 'International Tables Vol C 4.2.6.8 and 6.1.1.4'
Zr -2.9673 0.5597 17.8765 1.2762 10.9480 11.9160 5.4173 0.1176 3.6572 87.6627 2.0693 'International Tables Vol C 4.2.6.8 and 6.1.1.4'
Pt -1.7033 8.3905 27.0059 1.5129 17.7639 8.8117 15.7131 0.4246 5.7837 38.6103 11.6883 'International Tables Vol C 4.2.6.8 and 6.1.1.4'

loop_
_geom_angle_atom_site_label_1
_geom_angle_atom_site_label_2
_geom_angle_atom_site_label_3
_geom_angle
_geom_angle_publ_flag
Zr1 Pt1 P1 62.60(2) yes
Zr1 Pt1 P2 62.89(2) yes
P1 Pt1 P2 105.43(3) yes
Zr1 Pt1 C35 134.05(11) yes
P1 Pt1 C35 162.87(11) yes
P2 Pt1 C35 88.73(11) yes
Zr1 Pt1 C36 132.47(10) yes
P1 Pt1 C36 85.14(10) yes
P2 Pt1 C36 164.65(10) yes
C35 Pt1 C36 79.20(15) yes
P1 Zr1 P2 75.32(2) yes
Pt1 Zr1 N1 75.32(7) yes
P1 Zr1 N1 32.92(7) yes
P2 Zr1 N1 98.13(7) yes
Pt1 Zr1 N2 75.99(7) yes
P1 Zr1 N2 103.40(7) yes
P2 Zr1 N2 32.89(7) yes
N1 Zr1 N2 114.72(10) yes
Pt1 Zr1 N3 88.90(8) yes
P1 Zr1 N3 104.50(9) yes
P2 Zr1 N3 109.21(8) yes
N1 Zr1 N3 118.85(11) yes
N2 Zr1 N3 117.76(11) yes
Pt1 Zr1 N4 175.58(8) yes
P1 Zr1 N4 133.72(8) yes
P2 Zr1 N4 136.22(9) yes
N1 Zr1 N4 101.09(11) yes
N2 Zr1 N4 103.56(11) yes
N3 Zr1 N4 95.15(12) yes
Zr1 P1 Pt1 74.41(2) yes
Pt1 P1 N1 117.25(10) yes
Zr1 P1 C1 115.96(11) yes
Pt1 P1 C1 114.96(11) yes
N1 P1 C1 103.65(14) yes
Zr1 P1 C7 133.57(11) yes
Pt1 P1 C7 106.32(11) yes
N1 P1 C7 108.28(15) yes
C1 P1 C7 105.73(16) yes
Zr1 P2 Pt1 74.00(2) yes
Pt1 P2 N2 117.79(10) yes
Zr1 P2 C16 129.85(11) yes
Pt1 P2 C16 116.67(11) yes
N2 P2 C16 104.42(14) yes
Zr1 P2 C22 123.08(10) yes
Pt1 P2 C22 104.81(10) yes
N2 P2 C22 109.79(14) yes
C16 P2 C22 102.24(14) yes
P1 N1 Zr1 103.08(13) yes
P1 N1 C13 118.0(2) yes
Zr1 N1 C13 135.3(2) yes
P2 N2 Zr1 103.29(13) yes
P2 N2 C28 120.8(2) yes
Zr1 N2 C28 134.5(2) yes
Zr1 N3 C31 116.6(2) yes
Zr1 N3 C32 132.6(2) yes
C31 N3 C32 110.7(3) yes
Zr1 N4 C33 126.7(2) yes
Zr1 N4 C34 124.7(2) yes
C33 N4 C34 108.4(3) yes
P1 C1 C2 116.1(3) yes
P1 C1 C6 125.0(3) yes
C2 C1 C6 118.8(3) yes
C1 C2 C3 121.1(4) yes
C1 C2 H21 119.5 no
C3 C2 H21 119.4 no
C2 C3 C4 119.7(4) yes
C2 C3 H31 121.0 no
C4 C3 H31 119.3 no
C3 C4 C5 120.1(3) yes
C3 C4 H41 120.3 no
C5 C4 H41 119.6 no
C4 C5 C6 120.3(4) yes
C4 C5 H51 119.8 no
C6 C5 H51 119.9 no
C5 C6 C1 120.0(4) yes
C5 C6 H61 120.0 no
C1 C6 H61 120.0 no
P1 C7 C8 122.5(3) yes
P1 C7 C12 118.5(3) yes
C8 C7 C12 118.6(3) yes
C7 C8 C9 120.1(3) yes
C7 C8 H81 120.1 no
C9 C8 H81 119.8 no
C8 C9 C10 120.5(4) yes
C8 C9 H91 119.9 no
C10 C9 H91 119.6 no
C9 C10 C11 120.0(3) yes
C9 C10 H101 119.7 no
C11 C10 H101 120.3 no
C10 C11 C12 120.3(4) yes
C10 C11 H111 119.5 no
C12 C11 H111 120.2 no
C11 C12 C7 120.5(3) yes
C11 C12 H121 119.4 no
C7 C12 H121 120.1 no
N1 C13 C14 111.8(3) yes
N1 C13 C15 110.1(3) yes
C14 C13 C15 111.9(3) yes
N1 C13 H131 107.9 no
C14 C13 H131 107.4 no
C15 C13 H131 107.5 no
C13 C14 H141 109.6 no
C13 C14 H142 111.7 no
H141 C14 H142 108.8 no
C13 C14 H143 109.8 no
H141 C14 H143 109.4 no
H142 C14 H143 107.6 no
C13 C15 H151 108.1 no
C13 C15 H152 108.9 no
H151 C15 H152 110.2 no
C13 C15 H153 109.6 no
H151 C15 H153 109.5 no
H152 C15 H153 110.4 no
P2 C16 C17 122.6(3) yes
P2 C16 C21 118.7(2) yes
C17 C16 C21 118.7(3) yes
C16 C17 C18 120.4(3) yes
C16 C17 H171 119.5 no
C18 C17 H171 120.1 no
C17 C18 C19 120.2(3) yes
C17 C18 H181 119.5 no
C19 C18 H181 120.3 no
C18 C19 C20 119.8(3) yes
C18 C19 H191 120.1 no
C20 C19 H191 120.0 no
C19 C20 C21 120.4(3) yes
C19 C20 H201 119.6 no
C21 C20 H201 120.0 no
C16 C21 C20 120.5(3) yes
C16 C21 H211 120.0 no
C20 C21 H211 119.5 no
P2 C22 C23 118.2(2) yes
P2 C22 C27 122.4(2) yes
C23 C22 C27 119.2(3) yes
C22 C23 C24 120.3(3) yes
C22 C23 H231 118.9 no
C24 C23 H231 120.7 no
C23 C24 C25 120.2(3) yes
C23 C24 H241 121.0 no
C25 C24 H241 118.8 no
C24 C25 C26 119.6(3) yes
C24 C25 H251 120.6 no
C26 C25 H251 119.7 no
C25 C26 C27 120.3(3) yes
C25 C26 H261 119.3 no
C27 C26 H261 120.3 no
C26 C27 C22 120.3(3) yes
C26 C27 H271 120.8 no
C22 C27 H271 118.9 no
N2 C28 C29 111.0(3) yes
N2 C28 C30 113.3(3) yes
C29 C28 C30 108.6(3) yes
N2 C28 H281 108.2 no
C29 C28 H281 108.3 no
C30 C28 H281 107.4 no
C28 C29 H291 109.6 no
C28 C29 H292 107.9 no
H291 C29 H292 110.3 no
C28 C29 H293 108.7 no
H291 C29 H293 111.4 no
H292 C29 H293 108.8 no
C28 C30 H301 108.0 no
C28 C30 H302 110.2 no
H301 C30 H302 109.7 no
C28 C30 H303 110.4 no
H301 C30 H303 109.0 no
H302 C30 H303 109.6 no
N3 C31 H311 110.0 no
N3 C31 H312 110.4 no
H311 C31 H312 108.1 no
N3 C31 H313 110.8 no
H311 C31 H313 109.2 no
H312 C31 H313 108.3 no
N3 C32 H321 109.0 no
N3 C32 H322 107.5 no
H321 C32 H322 110.6 no
N3 C32 H323 110.5 no
H321 C32 H323 110.3 no
H322 C32 H323 108.9 no
N4 C33 H331 110.2 no
N4 C33 H332 110.2 no
H331 C33 H332 107.8 no
N4 C33 H333 110.3 no
H331 C33 H333 109.1 no
H332 C33 H333 109.2 no
N4 C34 H341 110.4 no
N4 C34 H342 107.3 no
H341 C34 H342 110.5 no
N4 C34 H343 109.5 no
H341 C34 H343 109.5 no
H342 C34 H343 109.6 no
Pt1 C35 H351 108.3 no
Pt1 C35 H352 111.2 no
H351 C35 H352 108.0 no
Pt1 C35 H353 109.2 no
H351 C35 H353 110.4 no
H352 C35 H353 109.7 no
Pt1 C36 H361 110.3 no
Pt1 C36 H362 106.4 no
H361 C36 H362 108.0 no
Pt1 C36 H363 111.2 no
H361 C36 H363 110.6 no
H362 C36 H363 110.2 no

loop_
_geom_bond_atom_site_label_1
_geom_bond_atom_site_label_2
_geom_bond_distance
_geom_bond_publ_flag
Pt1 Zr1 3.2343(3) yes
Pt1 P1 2.2895(8) yes
Pt1 P2 2.2993(8) yes
Pt1 C35 2.108(3) yes
Pt1 C36 2.115(3) yes
Zr1 P1 2.9809(8) yes
Zr1 P2 2.9948(8) yes
Zr1 N1 2.126(3) yes
Zr1 N2 2.130(3) yes
Zr1 N3 2.028(3) yes
Zr1 N4 2.060(3) yes
P1 N1 1.663(3) yes
P1 C1 1.831(3) yes
P1 C7 1.824(3) yes
P2 N2 1.671(3) yes
P2 C16 1.834(3) yes
P2 C22 1.828(3) yes
N1 C13 1.493(4) yes
N2 C28 1.490(4) yes
N3 C31 1.455(5) yes
N3 C32 1.446(5) yes
N4 C33 1.462(5) yes
N4 C34 1.456(5) yes
C1 C2 1.401(5) yes
C1 C6 1.392(5) yes
C2 C3 1.379(5) yes
C2 H21 0.928 no
C3 C4 1.394(6) yes
C3 H31 0.938 no
C4 C5 1.377(7) yes
C4 H41 0.921 no
C5 C6 1.402(5) yes
C5 H51 0.943 no
C6 H61 0.930 no
C7 C8 1.405(5) yes
C7 C12 1.393(5) yes
C8 C9 1.396(5) yes
C8 H81 0.932 no
C9 C10 1.379(6) yes
C9 H91 0.929 no
C10 C11 1.378(6) yes
C10 H101 0.932 no
C11 C12 1.397(5) yes
C11 H111 0.929 no
C12 H121 0.928 no
C13 C14 1.526(5) yes
C13 C15 1.522(5) yes
C13 H131 0.982 no
C14 H141 0.970 no
C14 H142 0.955 no
C14 H143 0.960 no
C15 H151 0.960 no
C15 H152 0.951 no
C15 H153 0.959 no
C16 C17 1.396(4) yes
C16 C21 1.403(5) yes
C17 C18 1.392(5) yes
C17 H171 0.925 no
C18 C19 1.389(6) yes
C18 H181 0.917 no
C19 C20 1.382(6) yes
C19 H191 0.937 no
C20 C21 1.385(5) yes
C20 H201 0.927 no
C21 H211 0.917 no
C22 C23 1.399(4) yes
C22 C27 1.383(4) yes
C23 C24 1.388(5) yes
C23 H231 0.947 no
C24 C25 1.386(5) yes
C24 H241 0.942 no
C25 C26 1.385(5) yes
C25 H251 0.905 no
C26 C27 1.395(5) yes
C26 H261 0.946 no
C27 H271 0.940 no
C28 C29 1.515(5) yes
C28 C30 1.523(5) yes
C28 H281 0.967 no
C29 H291 0.961 no
C29 H292 0.975 no
C29 H293 0.968 no
C30 H301 0.953 no
C30 H302 0.954 no
C30 H303 0.945 no
C31 H311 0.952 no
C31 H312 0.963 no
C31 H313 0.960 no
C32 H321 0.949 no
C32 H322 0.942 no
C32 H323 0.949 no
C33 H331 0.963 no
C33 H332 0.958 no
C33 H333 0.968 no
C34 H341 0.961 no
C34 H342 0.988 no
C34 H343 0.969 no
C35 H351 0.975 no
C35 H352 0.955 no
C35 H353 0.958 no
C36 H361 0.959 no
C36 H362 0.964 no
C36 H363 0.960 no
